data_1563553
loop_
_publ_author_name
'Wragg, David S.'
'Le Ouay, Benjamin'
'Beale, Andrew M.'
'O-Brien, Matthew G.'
'Slawin, Alexandra M.Z.'
'Warren, John E.'
'Prior, Timothy J.'
'Morris, Russell E.'

_publ_section_title
;
 Ionothermal synthesis and crystal structures of metal phosphate chains
;
_journal_issue 7
_journal_name_full 'Journal of Solid State Chemistry'
_journal_page_first 1625
_journal_page_last 1631
_journal_paper_doi 10.1016/j.jssc.2010.05.002
_journal_volume 183
_journal_year 2010
_chemical_formula_moiety 'Al P2 O8 H2, C7 H10 N'
_chemical_formula_sum 'C7 H10 Al N O8 P2'
_chemical_formula_weight 325.08
_chemical_name_common SIZ-18
_space_group_IT_number 14
_space_group_name_Hall '-P 2ybc'
_space_group_name_H-M_alt 'P 1 21/c 1'
_symmetry_cell_setting monoclinic
_symmetry_space_group_name_H-M 'P 1 21/c 1'
_atom_sites_solution_hydrogens geom
_atom_sites_solution_primary direct
_atom_sites_solution_secondary difmap
_audit_creation_method SHELXL-97
_cell_angle_alpha 90.00
_cell_angle_beta 118.184(14)
_cell_angle_gamma 90.00
_cell_formula_units_Z 4
_cell_length_a 7.8237(14)
_cell_length_b 14.2901(17)
_cell_length_c 12.7884(14)
_cell_measurement_reflns_used 2817
_cell_measurement_temperature 173(2)
_cell_measurement_theta_max 44.65
_cell_measurement_theta_min 4.98
_cell_volume 1260.2(3)
_computing_cell_refinement TwinSolve
_computing_data_collection CrystalClear
_computing_data_reduction TwinSolve
_computing_molecular_graphics Diamond
_computing_publication_material 'PLATON (Spek 2008)'
_computing_structure_refinement 'SHELXL-97 (Sheldrick, 1997)'
_computing_structure_solution 'SHELXS-97 (Sheldrick, 1997)'
_diffrn_ambient_temperature 173(2)
_diffrn_measured_fraction_theta_full 0.998
_diffrn_measured_fraction_theta_max 0.998
_diffrn_measurement_device_type
;
Saturn92 (2x2 bin mode)
;
_diffrn_measurement_method dtprofit.ref
_diffrn_radiation_monochromator Confocal
_diffrn_radiation_source 'Rotating anode'
_diffrn_radiation_type copper
_diffrn_radiation_wavelength 1.54051
_diffrn_reflns_av_R_equivalents 0.0771
_diffrn_reflns_av_sigmaI/netI 0.0414
_diffrn_reflns_limit_h_max 7
_diffrn_reflns_limit_h_min -7
_diffrn_reflns_limit_k_max 13
_diffrn_reflns_limit_k_min -13
_diffrn_reflns_limit_l_max 10
_diffrn_reflns_limit_l_min -10
_diffrn_reflns_number 2345
_diffrn_reflns_theta_full 68.4000
_diffrn_reflns_theta_max 68.3
_diffrn_reflns_theta_min 5.0010
_exptl_absorpt_coefficient_mu 4.196
_exptl_absorpt_correction_T_max 0.9592
_exptl_absorpt_correction_T_min 0.6790
_exptl_absorpt_correction_type multi-scan
_exptl_crystal_colour colorless
_exptl_crystal_density_diffrn 1.713
_exptl_crystal_density_method 'not measured'
_exptl_crystal_description needle
_exptl_crystal_F_000 664
_exptl_crystal_size_max 0.10
_exptl_crystal_size_mid 0.02
_exptl_crystal_size_min 0.01
_refine_diff_density_max 0.324
_refine_diff_density_min -0.401
_refine_diff_density_rms 0.083
_refine_ls_extinction_method none
_refine_ls_goodness_of_fit_ref 1.145
_refine_ls_hydrogen_treatment constr
_refine_ls_matrix_type full
_refine_ls_number_parameters 172
_refine_ls_number_reflns 1000
_refine_ls_number_restraints 0
_refine_ls_restrained_S_all 1.145
_refine_ls_R_factor_all 0.0647
_refine_ls_R_factor_gt 0.0529
_refine_ls_shift/su_max 0.000
_refine_ls_shift/su_mean 0.000
_refine_ls_structure_factor_coef Fsqd
_refine_ls_weighting_details 'calc w=1/[\s^2^(Fo^2^)+(0.0733P)^2^+2.7980P] where P=(Fo^2^+2Fc^2^)/3'
_refine_ls_weighting_scheme calc
_refine_ls_wR_factor_gt 0.1267
_refine_ls_wR_factor_ref 0.1338
_reflns_number_gt 864
_reflns_number_total 2345
_reflns_threshold_expression >2sigma(I)
_cod_data_source_file JSSC-2010-183-1625.cif
_cod_data_source_block dswil64a
_cod_depositor_comments
;
The following automatic conversions were performed:

data item '_exptl_absorpt_correction_type' value 'Multi-scan' was
changed to 'multi-scan' in accordance with the built-in table derived
from the CIF Core dictionary named 'cif_core.dic' version 2.4.5 last
updated on 2014-11-21.

data item '_symmetry_cell_setting' value 'Monoclinic' was changed to
'monoclinic' in accordance with the built-in table derived from the
CIF Core dictionary named 'cif_core.dic' version 2.4.5 last updated
on 2014-11-21.

Automatic conversion script
Id: cif_fix_values 8369 2020-08-20 11:38:08Z andrius 
;
_cod_original_sg_symbol_H-M P21/c
_cod_database_code 1563553

loop_
_symmetry_equiv_pos_as_xyz
'x, y, z'
'-x, y+1/2, -z+1/2'
'-x, -y, -z'
'x, -y-1/2, z-1/2'

loop_
_atom_site_label
_atom_site_type_symbol
_atom_site_fract_x
_atom_site_fract_y
_atom_site_fract_z
_atom_site_U_iso_or_equiv
_atom_site_adp_type
_atom_site_occupancy
_atom_site_symmetry_multiplicity
_atom_site_calc_flag
_atom_site_refinement_flags
_atom_site_disorder_assembly
_atom_site_disorder_group
P1 P 0.5896(3) -0.41654(14) 0.67567(17) 0.0256(8) Uani 1 1 d . . .
P2 P 0.8211(3) -0.38314(13) 0.36770(17) 0.0240(8) Uani 1 1 d . . .
Al1 Al 0.7739(3) -0.51836(15) 0.53839(18) 0.0249(8) Uani 1 1 d . . .
O4 O 0.8029(7) -0.4138(3) 0.4781(4) 0.0338(14) Uani 1 1 d . . .
O5 O 0.6835(6) -0.4939(3) 0.6357(4) 0.0262(13) Uani 1 1 d . . .
O7 O 0.3792(7) -0.4067(3) 0.5742(4) 0.0284(14) Uani 1 1 d . . .
O2 O 0.6480(7) -0.4080(3) 0.2541(4) 0.0301(14) Uani 1 1 d . . .
O6 O 0.6951(7) -0.3267(3) 0.7022(4) 0.0354(14) Uani 1 1 d . . .
O1 O 1.0045(7) -0.4278(4) 0.3772(4) 0.0366(15) Uani 1 1 d . . .
O8 O 0.5795(7) -0.4550(3) 0.7866(4) 0.0311(14) Uani 1 1 d . . .
O3 O 0.8557(7) -0.2766(3) 0.3819(4) 0.0393(16) Uani 1 1 d . . .
C6 C 1.2157(13) -0.2828(6) 0.1696(8) 0.053(3) Uani 1 1 d . . .
H6A H 1.3240 -0.3247 0.1888 0.063 Uiso 1 1 calc R . .
H6B H 1.2012 -0.2437 0.1039 0.063 Uiso 1 1 calc R . .
N1 N 1.2592(10) -0.2229(5) 0.2733(6) 0.0326(18) Uani 1 1 d . . .
C3 C 1.3376(17) -0.1094(7) 0.4611(9) 0.051(3) Uani 1 1 d . . .
H3 H 1.3637 -0.0703 0.5251 0.061 Uiso 1 1 calc R . .
C5 C 1.4045(14) -0.2432(7) 0.3808(10) 0.047(3) Uani 1 1 d . . .
H5 H 1.4784 -0.2967 0.3909 0.056 Uiso 1 1 calc R . .
C7 C 1.0336(13) -0.3397(6) 0.1319(7) 0.049(3) Uani 1 1 d . . .
H7A H 1.0108 -0.3771 0.0642 0.073 Uiso 1 1 calc R . .
H7B H 0.9256 -0.2984 0.1117 0.073 Uiso 1 1 calc R . .
H7C H 1.0485 -0.3797 0.1960 0.073 Uiso 1 1 calc R . .
C2 C 1.1888(15) -0.0895(6) 0.3506(11) 0.057(3) Uani 1 1 d . . .
H2 H 1.1139 -0.0361 0.3387 0.068 Uiso 1 1 calc R . .
C4 C 1.4459(13) -0.1872(8) 0.4755(8) 0.053(3) Uani 1 1 d . . .
H4 H 1.5477 -0.2020 0.5496 0.064 Uiso 1 1 calc R . .
C1 C 1.1514(13) -0.1474(7) 0.2596(8) 0.046(2) Uani 1 1 d . . .
H1 H 1.0479 -0.1343 0.1853 0.055 Uiso 1 1 calc R . .

loop_
_atom_site_aniso_label
_atom_site_aniso_U_11
_atom_site_aniso_U_22
_atom_site_aniso_U_33
_atom_site_aniso_U_23
_atom_site_aniso_U_13
_atom_site_aniso_U_12
P1 0.0256(14) 0.0320(15) 0.0200(14) 0.0042(10) 0.0063(11) 0.0031(11)
P2 0.0204(15) 0.0327(15) 0.0205(15) -0.0039(10) 0.0083(11) 0.0016(10)
Al1 0.0190(15) 0.0341(15) 0.0224(15) 0.0005(11) 0.0053(11) 0.0021(11)
O4 0.039(4) 0.037(3) 0.025(3) -0.002(2) 0.003(3) -0.006(3)
O5 0.023(3) 0.031(3) 0.025(3) 0.002(2) 0.003(2) 0.006(3)
O7 0.033(3) 0.036(3) 0.018(3) 0.005(2) 0.009(3) 0.006(3)
O2 0.029(3) 0.041(3) 0.022(3) -0.005(2) 0.008(3) -0.002(3)
O6 0.051(4) 0.029(3) 0.028(3) 0.008(2) 0.010(3) -0.002(3)
O1 0.026(3) 0.062(4) 0.023(3) -0.003(3) 0.010(3) 0.008(3)
O8 0.028(3) 0.047(3) 0.018(3) 0.002(2) 0.001(3) 0.002(3)
O3 0.066(4) 0.025(3) 0.029(3) 0.000(2) 0.014(3) 0.002(3)
C6 0.041(6) 0.053(6) 0.062(7) 0.003(5) 0.002(5) 0.009(5)
N1 0.031(5) 0.036(5) 0.029(5) -0.006(4) -0.001(4) 0.001(4)
C3 0.055(7) 0.060(8) 0.034(7) -0.004(5) -0.002(5) -0.021(6)
C5 0.036(6) 0.062(7) 0.046(7) -0.022(7) 0.017(6) 0.001(5)
C7 0.056(7) 0.053(6) 0.036(5) 0.000(4) 0.002(5) -0.010(5)
C2 0.063(8) 0.047(6) 0.059(8) -0.001(7) 0.006(6) 0.012(5)
C4 0.058(7) 0.081(8) 0.026(7) -0.019(6) 0.026(6) -0.013(7)
C1 0.053(7) 0.045(6) 0.042(7) -0.009(6) 0.012(5) 0.008(6)

loop_
_atom_type_symbol
_atom_type_description
_atom_type_scat_dispersion_real
_atom_type_scat_dispersion_imag
_atom_type_scat_source
C C 0.0181 0.0091 'International Tables Vol C Tables 4.2.6.8 and 6.1.1.4'
H H 0.0000 0.0000 'International Tables Vol C Tables 4.2.6.8 and 6.1.1.4'
Al Al 0.2130 0.2455 'International Tables Vol C Tables 4.2.6.8 and 6.1.1.4'
N N 0.0311 0.0180 'International Tables Vol C Tables 4.2.6.8 and 6.1.1.4'
O O 0.0492 0.0322 'International Tables Vol C Tables 4.2.6.8 and 6.1.1.4'
P P 0.2955 0.4335 'International Tables Vol C Tables 4.2.6.8 and 6.1.1.4'

loop_
_geom_angle_atom_site_label_1
_geom_angle_atom_site_label_2
_geom_angle_atom_site_label_3
_geom_angle
_geom_angle_site_symmetry_1
_geom_angle_site_symmetry_3
O6 P1 O5 113.4(3) . .
O6 P1 O7 111.8(3) . .
O5 P1 O7 105.7(3) . .
O6 P1 O8 111.1(3) . .
O5 P1 O8 106.6(3) . .
O7 P1 O8 107.7(3) . .
O2 P2 O1 111.5(3) . .
O2 P2 O3 112.3(3) . .
O1 P2 O3 107.4(3) . .
O2 P2 O4 113.0(3) . .
O1 P2 O4 107.3(3) . .
O3 P2 O4 105.0(3) . .
O1 Al1 O5 105.7(2) 3_466 .
O1 Al1 O7 109.8(2) 3_466 3_566
O5 Al1 O7 111.3(2) . 3_566
O1 Al1 O4 110.8(3) 3_466 .
O5 Al1 O4 109.1(2) . .
O7 Al1 O4 110.1(2) 3_566 .
P2 O4 Al1 137.1(3) . .
P1 O5 Al1 143.4(3) . .
P1 O7 Al1 133.0(3) . 3_566
P2 O1 Al1 149.9(3) . 3_466
N1 C6 C7 112.4(7) . .
N1 C6 H6A 109.1 . .
C7 C6 H6A 109.1 . .
N1 C6 H6B 109.1 . .
C7 C6 H6B 109.1 . .
H6A C6 H6B 107.9 . .
C1 N1 C5 119.3(7) . .
C1 N1 C6 119.3(8) . .
C5 N1 C6 121.4(8) . .
C4 C3 C2 118.8(9) . .
C4 C3 H3 120.6 . .
C2 C3 H3 120.6 . .
N1 C5 C4 121.2(8) . .
N1 C5 H5 119.4 . .
C4 C5 H5 119.4 . .
C6 C7 H7A 109.5 . .
C6 C7 H7B 109.5 . .
H7A C7 H7B 109.5 . .
C6 C7 H7C 109.5 . .
H7A C7 H7C 109.5 . .
H7B C7 H7C 109.5 . .
C1 C2 C3 119.8(9) . .
C1 C2 H2 120.1 . .
C3 C2 H2 120.1 . .
C3 C4 C5 119.5(8) . .
C3 C4 H4 120.3 . .
C5 C4 H4 120.3 . .
N1 C1 C2 121.4(8) . .
N1 C1 H1 119.3 . .
C2 C1 H1 119.3 . .

loop_
_geom_bond_atom_site_label_1
_geom_bond_atom_site_label_2
_geom_bond_distance
_geom_bond_site_symmetry_2
P1 O6 1.477(5) .
P1 O5 1.542(5) .
P1 O7 1.548(5) .
P1 O8 1.558(5) .
P2 O2 1.487(5) .
P2 O1 1.522(5) .
P2 O3 1.543(5) .
P2 O4 1.548(5) .
Al1 O1 1.731(5) 3_466
Al1 O5 1.732(5) .
Al1 O7 1.739(5) 3_566
Al1 O4 1.744(5) .
O7 Al1 1.739(5) 3_566
O1 Al1 1.731(5) 3_466
C6 N1 1.476(10) .
C6 C7 1.509(11) .
C6 H6A 0.9700 .
C6 H6B 0.9700 .
N1 C1 1.330(10) .
N1 C5 1.338(10) .
C3 C4 1.356(12) .
C3 C2 1.371(12) .
C3 H3 0.9300 .
C5 C4 1.357(12) .
C5 H5 0.9300 .
C7 H7A 0.9600 .
C7 H7B 0.9600 .
C7 H7C 0.9600 .
C2 C1 1.343(12) .
C2 H2 0.9300 .
C4 H4 0.9300 .
C1 H1 0.9300 .
